data_7029325
loop_
_publ_author_name
'Zheng, Fangrui'
'Xie, Zuowei'

_publ_section_title
;
 Synthesis and structural characterization of 14-vertex germa-, stanna-,
 and plumba-carboranes.
;
_journal_issue 13
_journal_name_full 'Dalton transactions (Cambridge, England : 2003)'
_journal_page_first 4986
_journal_page_last 4992
_journal_paper_doi 10.1039/c3dt52406j
_journal_volume 43
_journal_year 2014
_chemical_formula_sum 'C17 H29 B11 Ge N2'
_chemical_formula_weight 452.92
_chemical_name_systematic
; 
 ? 
;
_space_group_IT_number 2
_symmetry_cell_setting triclinic
_symmetry_space_group_name_Hall '-P 1'
_symmetry_space_group_name_H-M 'P -1'
_atom_sites_solution_hydrogens geom
_atom_sites_solution_primary direct
_atom_sites_solution_secondary difmap
_audit_creation_method SHELXL-97
_cell_angle_alpha 89.213(3)
_cell_angle_beta 75.426(3)
_cell_angle_gamma 71.489(3)
_cell_formula_units_Z 2
_cell_length_a 8.2594(4)
_cell_length_b 11.4681(6)
_cell_length_c 13.2891(6)
_cell_measurement_reflns_used 3089
_cell_measurement_temperature 296(2)
_cell_measurement_theta_max 65.91
_cell_measurement_theta_min 3.45
_cell_volume 1152.20(10)
_computing_cell_refinement 'Bruker SANIT'
_computing_data_collection 'Bruker APEXII'
_computing_data_reduction 'Bruker SANIT'
_computing_molecular_graphics 'Bruker SHELXTL'
_computing_publication_material 'Bruker SHELXTL'
_computing_structure_refinement 'SHELXL-97 (Sheldrick, 2008)'
_computing_structure_solution 'SHELXS-97 (Sheldrick, 2008)'
_diffrn_ambient_temperature 296(2)
_diffrn_measured_fraction_theta_full 0.960
_diffrn_measured_fraction_theta_max 0.960
_diffrn_measurement_device_type 'Bruker ApexII CCD'
_diffrn_measurement_method '\f and \w scans'
_diffrn_radiation_monochromator graphite
_diffrn_radiation_source 'fine-focus sealed tube'
_diffrn_radiation_type CuK\a
_diffrn_radiation_wavelength 1.54178
_diffrn_reflns_av_R_equivalents 0.0000
_diffrn_reflns_av_sigmaI/netI 0.0498
_diffrn_reflns_limit_h_max 9
_diffrn_reflns_limit_h_min -8
_diffrn_reflns_limit_k_max 13
_diffrn_reflns_limit_k_min -13
_diffrn_reflns_limit_l_max 15
_diffrn_reflns_limit_l_min 0
_diffrn_reflns_number 3760
_diffrn_reflns_theta_full 64.97
_diffrn_reflns_theta_max 64.97
_diffrn_reflns_theta_min 5.15
_exptl_absorpt_coefficient_mu 1.830
_exptl_absorpt_correction_T_max 0.8982
_exptl_absorpt_correction_T_min 0.8382
_exptl_absorpt_correction_type multi-scan
_exptl_crystal_colour orange
_exptl_crystal_density_diffrn 1.305
_exptl_crystal_density_method 'not measured'
_exptl_crystal_description prism
_exptl_crystal_F_000 464
_exptl_crystal_size_max 0.10
_exptl_crystal_size_mid 0.08
_exptl_crystal_size_min 0.06
_refine_diff_density_max 0.558
_refine_diff_density_min -0.405
_refine_diff_density_rms 0.071
_refine_ls_extinction_method none
_refine_ls_goodness_of_fit_ref 1.029
_refine_ls_hydrogen_treatment riding
_refine_ls_matrix_type full
_refine_ls_number_parameters 285
_refine_ls_number_reflns 3760
_refine_ls_number_restraints 0
_refine_ls_restrained_S_all 1.029
_refine_ls_R_factor_all 0.0455
_refine_ls_R_factor_gt 0.0420
_refine_ls_shift/su_max 0.000
_refine_ls_shift/su_mean 0.000
_refine_ls_structure_factor_coef Fsqd
_refine_ls_weighting_details 'calc w=1/[\s^2^(Fo^2^)+(0.1026P)^2^+0.0000P] where P=(Fo^2^+2Fc^2^)/3'
_refine_ls_weighting_scheme calc
_refine_ls_wR_factor_gt 0.1269
_refine_ls_wR_factor_ref 0.1314
_reflns_number_gt 3450
_reflns_number_total 3760
_reflns_threshold_expression >2sigma(I)
_cod_data_source_file c3dt52406j.txt
_cod_data_source_block 2
_cod_depositor_comments
;
The following automatic conversions were performed:

'_symmetry_cell_setting' value 'Triclinic' changed to 'triclinic'
according to
/usr/data/users/saulius/crontab/automatic-downloads/current/RSC/lib/dictionaries/cif_core.dic
dictionary named 'cif_core.dic' version 2.4.2 from 2011-04-26.

Automatic conversion script
Id: cif_fix_values 2281 2013-09-26 08:29:07Z andrius 
;
_cod_original_sg_symbol_H-M P-1
_cod_database_code 7029325

loop_
_symmetry_equiv_pos_as_xyz
'x, y, z'
'-x, -y, -z'

loop_
_atom_site_label
_atom_site_type_symbol
_atom_site_fract_x
_atom_site_fract_y
_atom_site_fract_z
_atom_site_U_iso_or_equiv
_atom_site_adp_type
_atom_site_occupancy
_atom_site_symmetry_multiplicity
_atom_site_calc_flag
_atom_site_refinement_flags
Ge1 Ge 0.31371(5) 0.35323(3) 0.20611(3) 0.04144(17) Uani 1 1 d .
N1 N 0.3768(4) 0.3674(2) 0.0351(2) 0.0418(6) Uani 1 1 d .
N2 N 0.1796(4) 0.5476(2) 0.1715(2) 0.0473(6) Uani 1 1 d .
B4 B 0.0647(5) 0.3669(3) 0.3645(3) 0.0465(8) Uani 1 1 d .
H4 H 0.0361 0.4599 0.3995 0.056 Uiso 1 1 calc R
B5 B 0.0275(5) 0.3438(4) 0.2391(3) 0.0482(9) Uani 1 1 d .
H5 H -0.0404 0.4259 0.2035 0.058 Uiso 1 1 calc R
B6 B 0.1801(5) 0.2145(4) 0.1576(3) 0.0464(8) Uani 1 1 d .
H6 H 0.2067 0.2159 0.0723 0.056 Uiso 1 1 calc R
B7 B 0.3572(5) 0.1218(3) 0.2094(3) 0.0441(8) Uani 1 1 d .
H7 H 0.4824 0.1247 0.1573 0.053 Uiso 1 1 calc R
B8 B 0.1957(5) 0.1210(4) 0.4290(3) 0.0476(9) Uani 1 1 d .
H8 H 0.2121 0.0694 0.4982 0.057 Uiso 1 1 calc R
B9 B 0.0146(5) 0.2526(4) 0.4477(3) 0.0527(9) Uani 1 1 d .
H9 H -0.0697 0.2735 0.5281 0.063 Uiso 1 1 calc R
B10 B -0.0925(6) 0.2960(4) 0.3515(4) 0.0554(10) Uani 1 1 d .
H10 H -0.2362 0.3405 0.3811 0.066 Uiso 1 1 calc R
B11 B -0.0197(6) 0.2064(4) 0.2345(4) 0.0554(10) Uani 1 1 d .
H11 H -0.1239 0.1988 0.1998 0.066 Uiso 1 1 calc R
B12 B 0.1677(6) 0.0766(4) 0.2146(3) 0.0527(9) Uani 1 1 d .
H12 H 0.1708 -0.0026 0.1676 0.063 Uiso 1 1 calc R
B13 B 0.2736(6) 0.0358(3) 0.3112(3) 0.0512(9) Uani 1 1 d .
H13 H 0.3339 -0.0639 0.3156 0.061 Uiso 1 1 calc R
B14 B 0.0256(6) 0.1235(4) 0.3543(3) 0.0523(9) Uani 1 1 d .
C2 C 0.3568(4) 0.1484(3) 0.3312(2) 0.0422(7) Uani 1 1 d .
C3 C 0.2211(4) 0.2617(3) 0.4026(2) 0.0408(6) Uani 1 1 d .
C11 C 0.5323(4) 0.1242(3) 0.3596(3) 0.0501(8) Uani 1 1 d .
H11A H 0.6114 0.1561 0.3087 0.060 Uiso 1 1 calc R
H11B H 0.5892 0.0364 0.3620 0.060 Uiso 1 1 calc R
C12 C 0.4863(5) 0.1909(4) 0.4672(3) 0.0574(9) Uani 1 1 d .
H12A H 0.4641 0.1368 0.5220 0.069 Uiso 1 1 calc R
H12B H 0.5821 0.2188 0.4748 0.069 Uiso 1 1 calc R
C13 C 0.3193(5) 0.3008(3) 0.4724(3) 0.0535(8) Uani 1 1 d .
H13A H 0.2461 0.3204 0.5435 0.064 Uiso 1 1 calc R
H13B H 0.3502 0.3728 0.4475 0.064 Uiso 1 1 calc R
C14 C 0.4884(5) 0.2709(3) -0.0300(3) 0.0497(8) Uani 1 1 d .
H14A H 0.5423 0.1985 -0.0020 0.060 Uiso 1 1 calc R
C15 C 0.5259(5) 0.2751(3) -0.1363(3) 0.0543(8) Uani 1 1 d .
H15A H 0.6026 0.2059 -0.1789 0.065 Uiso 1 1 calc R
C16 C 0.4498(5) 0.3824(3) -0.1803(3) 0.0504(8) Uani 1 1 d .
C17 C 0.3390(4) 0.4832(3) -0.1118(2) 0.0453(7) Uani 1 1 d .
H17A H 0.2885 0.5578 -0.1379 0.054 Uiso 1 1 calc R
C18 C 0.3037(4) 0.4733(3) -0.0061(2) 0.0382(6) Uani 1 1 d .
C19 C 0.1865(4) 0.5748(3) 0.0726(2) 0.0398(7) Uani 1 1 d .
C20 C 0.0916(5) 0.6900(3) 0.0483(3) 0.0463(7) Uani 1 1 d .
H20A H 0.0963 0.7060 -0.0210 0.056 Uiso 1 1 calc R
C21 C -0.0096(5) 0.7812(3) 0.1261(3) 0.0498(8) Uani 1 1 d .
C22 C -0.0079(5) 0.7523(3) 0.2282(3) 0.0586(9) Uani 1 1 d .
H22A H -0.0698 0.8122 0.2830 0.070 Uiso 1 1 calc R
C23 C 0.0843(6) 0.6364(3) 0.2480(3) 0.0570(9) Uani 1 1 d .
H23A H 0.0810 0.6183 0.3167 0.068 Uiso 1 1 calc R
C24 C -0.1165(6) 0.9055(4) 0.1033(4) 0.0700(11) Uani 1 1 d .
H24A H -0.1014 0.9088 0.0294 0.105 Uiso 1 1 calc R
H24B H -0.0777 0.9673 0.1284 0.105 Uiso 1 1 calc R
H24C H -0.2391 0.9203 0.1373 0.105 Uiso 1 1 calc R
C25 C 0.4849(7) 0.3917(4) -0.2960(3) 0.0732(12) Uani 1 1 d .
H25A H 0.5635 0.3141 -0.3310 0.110 Uiso 1 1 calc R
H25B H 0.5383 0.4546 -0.3156 0.110 Uiso 1 1 calc R
H25C H 0.3755 0.4123 -0.3156 0.110 Uiso 1 1 calc R
H14 H -0.081(6) 0.078(4) 0.392(3) 0.070(12) Uiso 1 1 d .

loop_
_atom_site_aniso_label
_atom_site_aniso_U_11
_atom_site_aniso_U_22
_atom_site_aniso_U_33
_atom_site_aniso_U_23
_atom_site_aniso_U_13
_atom_site_aniso_U_12
Ge1 0.0418(2) 0.0404(2) 0.0417(2) 0.00120(14) -0.01331(16) -0.01074(16)
N1 0.0441(15) 0.0362(13) 0.0385(13) -0.0021(10) -0.0085(11) -0.0058(11)
N2 0.0516(17) 0.0356(14) 0.0442(15) -0.0027(11) -0.0061(12) -0.0048(11)
B4 0.042(2) 0.0391(19) 0.051(2) -0.0005(15) -0.0088(16) -0.0062(15)
B5 0.041(2) 0.047(2) 0.058(2) 0.0110(17) -0.0197(17) -0.0108(15)
B6 0.047(2) 0.048(2) 0.051(2) 0.0054(16) -0.0216(17) -0.0186(16)
B7 0.045(2) 0.0426(19) 0.0445(19) 0.0003(15) -0.0138(16) -0.0119(15)
B8 0.050(2) 0.045(2) 0.047(2) 0.0075(16) -0.0123(17) -0.0160(16)
B9 0.040(2) 0.061(2) 0.050(2) 0.0070(18) -0.0011(16) -0.0146(17)
B10 0.041(2) 0.055(2) 0.068(3) 0.011(2) -0.0137(19) -0.0124(17)
B11 0.050(2) 0.055(2) 0.071(3) 0.016(2) -0.027(2) -0.0220(18)
B12 0.060(3) 0.046(2) 0.060(2) -0.0003(17) -0.025(2) -0.0196(18)
B13 0.062(3) 0.0337(18) 0.058(2) 0.0042(16) -0.022(2) -0.0118(16)
B14 0.048(2) 0.051(2) 0.062(2) 0.0141(18) -0.0178(19) -0.0196(17)
C2 0.0443(18) 0.0375(15) 0.0415(16) 0.0037(12) -0.0131(13) -0.0072(12)
C3 0.0390(17) 0.0429(17) 0.0363(15) -0.0004(12) -0.0053(12) -0.0107(13)
C11 0.0400(19) 0.055(2) 0.0532(19) 0.0041(15) -0.0182(15) -0.0074(14)
C12 0.054(2) 0.073(2) 0.051(2) 0.0088(17) -0.0242(17) -0.0217(18)
C13 0.062(2) 0.060(2) 0.0417(17) -0.0005(15) -0.0164(16) -0.0220(17)
C14 0.050(2) 0.0418(17) 0.0461(18) -0.0025(13) -0.0070(14) -0.0035(14)
C15 0.053(2) 0.0455(19) 0.054(2) -0.0132(15) -0.0095(16) -0.0040(15)
C16 0.048(2) 0.057(2) 0.0439(18) -0.0043(15) -0.0154(15) -0.0121(15)
C17 0.0442(18) 0.0464(18) 0.0441(17) -0.0019(13) -0.0170(14) -0.0085(13)
C18 0.0342(16) 0.0385(16) 0.0415(16) -0.0033(12) -0.0123(12) -0.0093(12)
C19 0.0379(17) 0.0384(16) 0.0418(16) -0.0015(12) -0.0111(13) -0.0099(12)
C20 0.051(2) 0.0401(17) 0.0497(18) 0.0025(13) -0.0201(15) -0.0121(14)
C21 0.0433(19) 0.0385(17) 0.066(2) -0.0049(15) -0.0153(16) -0.0102(14)
C22 0.067(2) 0.0399(18) 0.054(2) -0.0111(15) -0.0058(17) -0.0035(16)
C23 0.076(3) 0.0436(19) 0.0378(17) -0.0037(14) -0.0005(16) -0.0113(17)
C24 0.076(3) 0.043(2) 0.088(3) -0.0070(18) -0.037(2) -0.0013(18)
C25 0.089(3) 0.078(3) 0.043(2) -0.0094(18) -0.019(2) -0.012(2)

loop_
_atom_type_symbol
_atom_type_description
_atom_type_scat_dispersion_real
_atom_type_scat_dispersion_imag
_atom_type_scat_source
C C 0.0181 0.0091 'International Tables Vol C Tables 4.2.6.8 and 6.1.1.4'
H H 0.0000 0.0000 'International Tables Vol C Tables 4.2.6.8 and 6.1.1.4'
N N 0.0311 0.0180 'International Tables Vol C Tables 4.2.6.8 and 6.1.1.4'
B B 0.0090 0.0039 'International Tables Vol C Tables 4.2.6.8 and 6.1.1.4'
Ge Ge -1.0885 0.8855 'International Tables Vol C Tables 4.2.6.8 and 6.1.1.4'

loop_
_geom_angle_atom_site_label_1
_geom_angle_atom_site_label_2
_geom_angle_atom_site_label_3
_geom_angle
N1 Ge1 N2 70.78(9)
N1 Ge1 B5 100.84(12)
N2 Ge1 B5 82.27(12)
N1 Ge1 B6 80.10(12)
N2 Ge1 B6 111.37(12)
B5 Ge1 B6 44.11(14)
N1 Ge1 B4 143.22(11)
N2 Ge1 B4 91.39(11)
B5 Ge1 B4 43.61(13)
B6 Ge1 B4 76.96(14)
C14 N1 C18 118.4(3)
C14 N1 Ge1 120.8(2)
C18 N1 Ge1 120.8(2)
C19 N2 C23 118.6(3)
C19 N2 Ge1 119.5(2)
C23 N2 Ge1 121.8(2)
C3 B4 B10 106.8(3)
C3 B4 B9 59.1(2)
B10 B4 B9 57.5(2)
C3 B4 B5 119.6(3)
B10 B4 B5 58.7(2)
B9 B4 B5 109.8(3)
C3 B4 Ge1 82.50(19)
B10 B4 Ge1 116.9(2)
B9 B4 Ge1 131.7(2)
B5 B4 Ge1 62.83(17)
C3 B4 H4 113.0
B10 B4 H4 126.7
B9 B4 H4 118.4
B5 B4 H4 121.3
Ge1 B4 H4 102.3
B11 B5 B10 59.4(2)
B11 B5 B6 59.3(2)
B10 B5 B6 110.4(3)
B11 B5 B4 109.0(3)
B10 B5 B4 59.8(2)
B6 B5 B4 116.8(3)
B11 B5 Ge1 123.5(3)
B10 B5 Ge1 127.6(2)
B6 B5 Ge1 69.44(18)
B4 B5 Ge1 73.56(18)
B11 B5 H5 121.6
B10 B5 H5 118.9
B6 B5 H5 119.2
B4 B5 H5 117.6
Ge1 B5 H5 102.5
B11 B6 B12 59.5(2)
B11 B6 B5 59.7(2)
B12 B6 B5 110.4(3)
B11 B6 B7 109.1(3)
B12 B6 B7 60.0(2)
B5 B6 B7 115.7(3)
B11 B6 Ge1 121.1(3)
B12 B6 Ge1 127.4(2)
B5 B6 Ge1 66.44(17)
B7 B6 Ge1 74.18(17)
B11 B6 H6 121.9
B12 B6 H6 118.4
B5 B6 H6 120.5
B7 B6 H6 117.2
Ge1 B6 H6 104.3
C2 B7 B12 106.6(3)
C2 B7 B13 58.9(2)
B12 B7 B13 57.1(2)
C2 B7 B6 120.4(3)
B12 B7 B6 59.0(2)
B13 B7 B6 109.8(3)
C2 B7 H7 109.1
B12 B7 H7 143.3
B13 B7 H7 141.1
B6 B7 H7 107.7
C3 B8 C2 53.96(18)
C3 B8 B13 105.7(3)
C2 B8 B13 59.2(2)
C3 B8 B9 59.2(2)
C2 B8 B9 105.8(3)
B13 B8 B9 119.6(3)
C3 B8 B14 100.0(3)
C2 B8 B14 100.1(3)
B13 B8 B14 63.4(2)
B9 B8 B14 63.3(2)
C3 B8 H8 128.0
C2 B8 H8 127.9
B13 B8 H8 116.4
B9 B8 H8 116.4
B14 B8 H8 125.1
C3 B9 B10 107.4(3)
C3 B9 B8 60.1(2)
B10 B9 B8 120.5(3)
C3 B9 B4 56.3(2)
B10 B9 B4 61.1(2)
B8 B9 B4 110.6(3)
C3 B9 B14 100.5(3)
B10 B9 B14 63.4(2)
B8 B9 B14 63.1(2)
B4 B9 B14 104.3(3)
C3 B9 H9 127.4
B10 B9 H9 115.8
B8 B9 H9 114.9
B4 B9 H9 123.8
B14 B9 H9 124.6
B9 B10 B11 120.0(3)
B9 B10 B5 115.6(3)
B11 B10 B5 59.9(2)
B9 B10 B4 61.4(2)
B11 B10 B4 110.7(3)
B5 B10 B4 61.4(2)
B9 B10 B14 63.3(2)
B11 B10 B14 62.5(2)
B5 B10 B14 106.3(3)
B4 B10 B14 104.5(3)
B9 B10 H10 113.7
B11 B10 H10 116.7
B5 B10 H10 120.9
B4 B10 H10 123.2
B14 B10 H10 124.0
B10 B11 B12 119.2(3)
B10 B11 B6 113.0(3)
B12 B11 B6 61.0(2)
B10 B11 B5 60.7(2)
B12 B11 B5 112.8(3)
B6 B11 B5 61.1(2)
B10 B11 B14 63.3(2)
B12 B11 B14 63.1(2)
B6 B11 B14 107.7(3)
B5 B11 B14 107.4(3)
B10 B11 H11 115.7
B12 B11 H11 115.7
B6 B11 H11 121.4
B5 B11 H11 121.7
B14 B11 H11 122.1
B13 B12 B11 120.0(3)
B13 B12 B6 115.5(3)
B11 B12 B6 59.5(2)
B13 B12 B7 61.6(2)
B11 B12 B7 109.9(3)
B6 B12 B7 61.0(2)
B13 B12 B14 63.5(2)
B11 B12 B14 62.6(2)
B6 B12 B14 106.2(3)
B7 B12 B14 104.4(3)
B13 B12 H12 113.5
B11 B12 H12 117.1
B6 B12 H12 121.1
B7 B12 H12 123.6
B14 B12 H12 123.8
C2 B13 B12 108.0(3)
C2 B13 B8 60.3(2)
B12 B13 B8 120.7(3)
C2 B13 B7 56.40(19)
B12 B13 B7 61.3(2)
B8 B13 B7 110.7(3)
C2 B13 B14 100.7(3)
B12 B13 B14 63.4(2)
B8 B13 B14 63.1(2)
B7 B13 B14 104.1(3)
C2 B13 H13 127.1
B12 B13 H13 115.5
B8 B13 H13 114.8
B7 B13 H13 123.8
B14 B13 H13 124.8
B11 B14 B8 130.4(3)
B11 B14 B12 54.3(2)
B8 B14 B12 102.7(3)
B11 B14 B9 103.3(3)
B8 B14 B9 53.6(2)
B12 B14 B9 128.7(3)
B11 B14 B13 103.1(3)
B8 B14 B13 53.6(2)
B12 B14 B13 53.1(2)
B9 B14 B13 102.2(3)
B11 B14 B10 54.2(2)
B8 B14 B10 102.7(3)
B12 B14 B10 103.3(3)
B9 B14 B10 53.3(2)
B13 B14 B10 128.3(3)
B11 B14 H14 113(2)
B8 B14 H14 117(2)
B12 B14 H14 121(2)
B9 B14 H14 110(2)
B13 B14 H14 124(2)
B10 B14 H14 108(2)
C11 C2 C3 106.8(3)
C11 C2 B7 119.6(3)
C3 C2 B7 123.1(3)
C11 C2 B13 123.7(3)
C3 C2 B13 114.5(3)
B7 C2 B13 64.7(2)
C11 C2 B8 113.3(3)
C3 C2 B8 62.9(2)
B7 C2 B8 118.2(3)
B13 C2 B8 60.5(2)
C13 C3 C2 106.7(3)
C13 C3 B4 119.6(3)
C2 C3 B4 123.6(3)
C13 C3 B9 123.1(3)
C2 C3 B9 114.9(3)
B4 C3 B9 64.6(2)
C13 C3 B8 112.6(3)
C2 C3 B8 63.1(2)
B4 C3 B8 118.5(3)
B9 C3 B8 60.7(2)
C2 C11 C12 106.0(3)
C2 C11 H11A 110.5
C12 C11 H11A 110.5
C2 C11 H11B 110.5
C12 C11 H11B 110.5
H11A C11 H11B 108.7
C13 C12 C11 105.4(3)
C13 C12 H12A 110.7
C11 C12 H12A 110.7
C13 C12 H12B 110.7
C11 C12 H12B 110.7
H12A C12 H12B 108.8
C3 C13 C12 106.2(3)
C3 C13 H13A 110.5
C12 C13 H13A 110.5
C3 C13 H13B 110.5
C12 C13 H13B 110.5
H13A C13 H13B 108.7
N1 C14 C15 122.3(3)
N1 C14 H14A 118.8
C15 C14 H14A 118.8
C14 C15 C16 120.1(3)
C14 C15 H15A 119.9
C16 C15 H15A 119.9
C15 C16 C17 116.9(3)
C15 C16 C25 122.3(3)
C17 C16 C25 120.8(3)
C18 C17 C16 120.5(3)
C18 C17 H17A 119.7
C16 C17 H17A 119.7
N1 C18 C17 121.6(3)
N1 C18 C19 114.0(3)
C17 C18 C19 124.4(3)
N2 C19 C20 121.4(3)
N2 C19 C18 114.5(3)
C20 C19 C18 124.0(3)
C21 C20 C19 120.5(3)
C21 C20 H20A 119.8
C19 C20 H20A 119.8
C20 C21 C22 117.0(3)
C20 C21 C24 122.1(3)
C22 C21 C24 121.0(3)
C23 C22 C21 120.1(3)
C23 C22 H22A 119.9
C21 C22 H22A 119.9
N2 C23 C22 122.3(3)
N2 C23 H23A 118.8
C22 C23 H23A 118.8
C21 C24 H24A 109.5
C21 C24 H24B 109.5
H24A C24 H24B 109.5
C21 C24 H24C 109.5
H24A C24 H24C 109.5
H24B C24 H24C 109.5
C16 C25 H25A 109.5
C16 C25 H25B 109.5
H25A C25 H25B 109.5
C16 C25 H25C 109.5
H25A C25 H25C 109.5
H25B C25 H25C 109.5

loop_
_geom_bond_atom_site_label_1
_geom_bond_atom_site_label_2
_geom_bond_distance
Ge1 N1 2.216(3)
Ge1 N2 2.251(3)
Ge1 B5 2.330(4)
Ge1 B6 2.380(4)
Ge1 B4 2.512(4)
N1 C14 1.341(4)
N1 C18 1.350(4)
N2 C19 1.339(4)
N2 C23 1.343(4)
B4 C3 1.643(5)
B4 B10 1.779(6)
B4 B9 1.785(5)
B4 B5 1.807(5)
B4 H4 1.1000
B5 B11 1.745(6)
B5 B10 1.759(6)
B5 B6 1.770(6)
B5 H5 1.1000
B6 B11 1.739(6)
B6 B12 1.765(5)
B6 B7 1.801(5)
B6 H6 1.1000
B7 C2 1.650(4)
B7 B12 1.784(5)
B7 B13 1.790(5)
B7 H7 1.1000
B8 C3 1.713(5)
B8 C2 1.716(5)
B8 B13 1.720(5)
B8 B9 1.722(6)
B8 B14 1.906(6)
B8 H8 1.1000
B9 C3 1.696(5)
B9 B10 1.713(6)
B9 B14 1.910(6)
B9 H9 1.1000
B10 B11 1.736(7)
B10 B14 1.912(6)
B10 H10 1.1000
B11 B12 1.738(6)
B11 B14 1.900(6)
B11 H11 1.1000
B12 B13 1.709(5)
B12 B14 1.909(6)
B12 H12 1.1000
B13 C2 1.696(5)
B13 B14 1.911(6)
B13 H13 1.1000
B14 H14 1.17(4)
C2 C11 1.529(4)
C2 C3 1.555(4)
C3 C13 1.530(4)
C11 C12 1.532(5)
C11 H11A 0.9700
C11 H11B 0.9700
C12 C13 1.531(5)
C12 H12A 0.9700
C12 H12B 0.9700
C13 H13A 0.9700
C13 H13B 0.9700
C14 C15 1.371(5)
C14 H14A 0.9300
C15 C16 1.388(5)
C15 H15A 0.9300
C16 C17 1.393(5)
C16 C25 1.501(5)
C17 C18 1.371(4)
C17 H17A 0.9300
C18 C19 1.482(4)
C19 C20 1.386(5)
C20 C21 1.379(5)
C20 H20A 0.9300
C21 C22 1.395(5)
C21 C24 1.492(5)
C22 C23 1.365(5)
C22 H22A 0.9300
C23 H23A 0.9300
C24 H24A 0.9600
C24 H24B 0.9600
C24 H24C 0.9600
C25 H25A 0.9600
C25 H25B 0.9600
C25 H25C 0.9600
